data_2240749
loop_
_publ_author_name
'Kerr, Jamie R.'
'Trembleau, Laurent'
'Storey, John M. D.'
'Wardell, James L.'
'Harrison, William T. A.'

_publ_section_title
;
 Crystal structures of four indole derivatives as possible cannabinoid
 allosteric antagonists
;
_journal_coeditor_code LH5763
_journal_issue 6
_journal_name_full 'Acta Crystallographica Section E'
_journal_page_first 654
_journal_page_last 659
_journal_paper_doi 10.1107/S2056989015008476
_journal_volume 71
_journal_year 2015
_chemical_formula_iupac 'C23 H20 N2 O3'
_chemical_formula_moiety 'C23 H20 N2 O3'
_chemical_formula_sum 'C23 H20 N2 O3'
_chemical_formula_weight 372.41
_chemical_name_systematic
;
5-Methoxy-3-(2-nitro-1-phenylethyl)-2-phenyl-1<i>H</i>-indole
;
_space_group_IT_number 2
_symmetry_cell_setting triclinic
_symmetry_space_group_name_Hall '-P 1'
_symmetry_space_group_name_H-M 'P -1'
_atom_sites_solution_hydrogens geom
_atom_sites_solution_primary direct
_atom_sites_solution_secondary difmap
_audit_creation_method SHELXL-97
_cell_angle_alpha 116.415(5)
_cell_angle_beta 91.843(4)
_cell_angle_gamma 97.963(4)
_cell_formula_units_Z 2
_cell_length_a 9.7561(7)
_cell_length_b 10.0258(7)
_cell_length_c 10.8942(8)
_cell_measurement_reflns_used 12105
_cell_measurement_temperature 100(2)
_cell_measurement_theta_max 27.5
_cell_measurement_theta_min 2.9
_cell_volume 939.84(13)
_computing_cell_refinement
;
CrystalClear (Rigaku, 2012)
;
_computing_data_collection
;
CrystalClear (Rigaku, 2012)
;
_computing_data_reduction
;
CrystalClear (Rigaku, 2012)
;
_computing_molecular_graphics
;
ORTEP-3 for Windows (Farrugia, 2012)
;
_computing_publication_material
;
publCIF (Westrip, 2010)
;
_computing_structure_refinement
;
SHELXL97 (Sheldrick, 2008)
;
_computing_structure_solution
;
SHELXS97 (Sheldrick, 2008)
;
_diffrn_ambient_temperature 100(2)
_diffrn_measured_fraction_theta_full 0.994
_diffrn_measured_fraction_theta_max 0.994
_diffrn_measurement_device_type 'Rigaku Mercury CCD'
_diffrn_measurement_method \w
_diffrn_radiation_monochromator graphite
_diffrn_radiation_source 'fine-focus sealed tube'
_diffrn_radiation_type MoK\a
_diffrn_radiation_wavelength 0.71075
_diffrn_reflns_av_R_equivalents 0.0279
_diffrn_reflns_av_sigmaI/netI 0.0242
_diffrn_reflns_limit_h_max 12
_diffrn_reflns_limit_h_min -12
_diffrn_reflns_limit_k_max 13
_diffrn_reflns_limit_k_min -13
_diffrn_reflns_limit_l_max 14
_diffrn_reflns_limit_l_min -14
_diffrn_reflns_number 12625
_diffrn_reflns_theta_full 27.51
_diffrn_reflns_theta_max 27.51
_diffrn_reflns_theta_min 2.85
_diffrn_standards_decay_% 0
_exptl_absorpt_coefficient_mu 0.088
_exptl_absorpt_correction_type none
_exptl_crystal_colour 'light yellow'
_exptl_crystal_density_diffrn 1.316
_exptl_crystal_density_method 'not measured'
_exptl_crystal_description slab
_exptl_crystal_F_000 392
_exptl_crystal_size_max 0.24
_exptl_crystal_size_mid 0.21
_exptl_crystal_size_min 0.03
_refine_diff_density_max 0.301
_refine_diff_density_min -0.216
_refine_ls_extinction_method none
_refine_ls_goodness_of_fit_ref 1.057
_refine_ls_hydrogen_treatment mixed
_refine_ls_matrix_type full
_refine_ls_number_parameters 257
_refine_ls_number_reflns 4305
_refine_ls_number_restraints 0
_refine_ls_restrained_S_all 1.057
_refine_ls_R_factor_all 0.0402
_refine_ls_R_factor_gt 0.0352
_refine_ls_shift/su_max 0.001
_refine_ls_shift/su_mean 0.000
_refine_ls_structure_factor_coef Fsqd
_refine_ls_weighting_details 'calc w=1/[\s^2^(Fo^2^)+(0.0492P)^2^+0.1954P] where P=(Fo^2^+2Fc^2^)/3'
_refine_ls_weighting_scheme calc
_refine_ls_wR_factor_gt 0.0942
_refine_ls_wR_factor_ref 0.0973
_reflns_number_gt 3782
_reflns_number_total 4305
_reflns_threshold_expression I>2\s(I)
_cod_data_source_file lh5763sup1.cif
_cod_data_source_block III
_cod_original_cell_volume 939.84(12)
_cod_database_code 2240749

loop_
_symmetry_equiv_pos_as_xyz
'x, y, z'
'-x, -y, -z'

loop_
_atom_site_type_symbol
_atom_site_label
_atom_site_fract_x
_atom_site_fract_y
_atom_site_fract_z
_atom_site_U_iso_or_equiv
_atom_site_adp_type
_atom_site_calc_flag
_atom_site_refinement_flags
_atom_site_occupancy
_atom_site_symmetry_multiplicity
C C1 0.19835(10) 0.50476(11) 0.67418(11) 0.0204(2) Uani d . 1 1
C C2 0.17538(11) 0.56338(12) 0.81213(11) 0.0230(2) Uani d . 1 1
H H2 0.1769 0.6686 0.8661 0.028 Uiso calc R 1 1
C C3 0.15006(11) 0.46425(12) 0.86931(11) 0.0218(2) Uani d . 1 1
H H3 0.1334 0.5015 0.9633 0.026 Uiso calc R 1 1
C C4 0.14906(10) 0.30892(11) 0.78826(11) 0.0199(2) Uani d . 1 1
C C5 0.17195(10) 0.25007(11) 0.65095(10) 0.0196(2) Uani d . 1 1
H H5 0.1709 0.1448 0.5979 0.024 Uiso calc R 1 1
C C6 0.19683(10) 0.34839(11) 0.59073(10) 0.0191(2) Uani d . 1 1
C C7 0.22732(10) 0.33046(11) 0.45606(10) 0.0191(2) Uani d . 1 1
C C8 0.24758(10) 0.47341(11) 0.46426(10) 0.0203(2) Uani d . 1 1
C C9 0.22632(10) 0.18956(11) 0.32343(10) 0.0191(2) Uani d . 1 1
H H9 0.2138 0.2182 0.2473 0.023 Uiso calc R 1 1
C C10 0.10313(10) 0.06333(11) 0.29937(11) 0.0209(2) Uani d . 1 1
H H10A 0.1067 -0.0259 0.2104 0.025 Uiso calc R 1 1
H H10B 0.1097 0.0324 0.3736 0.025 Uiso calc R 1 1
C C11 0.35712(10) 0.11774(11) 0.30199(11) 0.0197(2) Uani d . 1 1
C C12 0.45009(11) 0.13848(12) 0.41090(11) 0.0222(2) Uani d . 1 1
H H12 0.4337 0.2004 0.5031 0.027 Uiso calc R 1 1
C C13 0.56717(11) 0.06865(12) 0.38520(12) 0.0246(2) Uani d . 1 1
H H13 0.6302 0.0831 0.4601 0.030 Uiso calc R 1 1
C C14 0.59239(11) -0.02169(12) 0.25117(12) 0.0258(2) Uani d . 1 1
H H14 0.6726 -0.0687 0.2342 0.031 Uiso calc R 1 1
C C15 0.49987(12) -0.04312(12) 0.14192(12) 0.0263(2) Uani d . 1 1
H H15 0.5166 -0.1049 0.0498 0.032 Uiso calc R 1 1
C C16 0.38279(11) 0.02591(12) 0.16739(11) 0.0238(2) Uani d . 1 1
H H16 0.3195 0.0104 0.0923 0.029 Uiso calc R 1 1
C C17 0.29178(11) 0.52239(11) 0.36018(11) 0.0216(2) Uani d . 1 1
C C18 0.21895(12) 0.61533(12) 0.32766(11) 0.0263(2) Uani d . 1 1
H H18 0.1360 0.6427 0.3682 0.032 Uiso calc R 1 1
C C19 0.26838(14) 0.66735(13) 0.23588(12) 0.0324(3) Uani d . 1 1
H H19 0.2195 0.7313 0.2146 0.039 Uiso calc R 1 1
C C20 0.38861(14) 0.62652(13) 0.17520(12) 0.0333(3) Uani d . 1 1
H H20 0.4218 0.6627 0.1126 0.040 Uiso calc R 1 1
C C21 0.46049(12) 0.53318(14) 0.20555(12) 0.0309(3) Uani d . 1 1
H H21 0.5424 0.5046 0.1632 0.037 Uiso calc R 1 1
C C22 0.41268(11) 0.48128(13) 0.29814(11) 0.0255(2) Uani d . 1 1
H H22 0.4623 0.4177 0.3193 0.031 Uiso calc R 1 1
C C23 0.13008(14) 0.25934(13) 0.98450(11) 0.0301(3) Uani d . 1 1
H H23A 0.1179 0.1737 1.0062 0.045 Uiso calc R 1 1
H H23B 0.0556 0.3185 1.0194 0.045 Uiso calc R 1 1
H H23C 0.2204 0.3235 1.0280 0.045 Uiso calc R 1 1
N N1 0.22919(10) 0.57768(10) 0.59438(9) 0.02257(19) Uani d . 1 1
H H1 0.2353(14) 0.6738(16) 0.6209(14) 0.027 Uiso d . 1 1
N N2 -0.03129(9) 0.11860(10) 0.29782(10) 0.0245(2) Uani d . 1 1
O O1 -0.09938(8) 0.14343(9) 0.39586(9) 0.0325(2) Uani d . 1 1
O O2 -0.06497(9) 0.13940(10) 0.19906(10) 0.0348(2) Uani d . 1 1
O O3 0.12460(8) 0.20475(8) 0.83947(7) 0.02322(17) Uani d . 1 1

loop_
_atom_site_aniso_label
_atom_site_aniso_U_11
_atom_site_aniso_U_22
_atom_site_aniso_U_33
_atom_site_aniso_U_12
_atom_site_aniso_U_13
_atom_site_aniso_U_23
C1 0.0195(5) 0.0209(5) 0.0220(5) 0.0045(4) 0.0026(4) 0.0104(4)
C2 0.0250(5) 0.0197(5) 0.0228(5) 0.0063(4) 0.0036(4) 0.0075(4)
C3 0.0213(5) 0.0246(5) 0.0191(5) 0.0062(4) 0.0039(4) 0.0088(4)
C4 0.0161(4) 0.0225(5) 0.0229(5) 0.0030(4) 0.0022(4) 0.0120(4)
C5 0.0178(5) 0.0188(4) 0.0216(5) 0.0037(3) 0.0025(4) 0.0085(4)
C6 0.0156(4) 0.0207(5) 0.0204(5) 0.0038(3) 0.0020(4) 0.0087(4)
C7 0.0165(4) 0.0208(5) 0.0201(5) 0.0031(3) 0.0021(4) 0.0094(4)
C8 0.0186(5) 0.0212(5) 0.0205(5) 0.0037(4) 0.0012(4) 0.0088(4)
C9 0.0172(4) 0.0207(5) 0.0200(5) 0.0036(4) 0.0026(4) 0.0098(4)
C10 0.0173(5) 0.0199(5) 0.0251(5) 0.0045(4) 0.0029(4) 0.0093(4)
C11 0.0180(4) 0.0196(4) 0.0227(5) 0.0030(3) 0.0046(4) 0.0104(4)
C12 0.0199(5) 0.0217(5) 0.0229(5) 0.0022(4) 0.0022(4) 0.0086(4)
C13 0.0184(5) 0.0256(5) 0.0292(6) 0.0018(4) -0.0007(4) 0.0126(5)
C14 0.0191(5) 0.0258(5) 0.0353(6) 0.0062(4) 0.0074(4) 0.0153(5)
C15 0.0271(5) 0.0277(5) 0.0256(5) 0.0085(4) 0.0100(4) 0.0120(5)
C16 0.0235(5) 0.0275(5) 0.0221(5) 0.0061(4) 0.0044(4) 0.0122(4)
C17 0.0233(5) 0.0191(5) 0.0204(5) -0.0008(4) -0.0005(4) 0.0086(4)
C18 0.0343(6) 0.0205(5) 0.0218(5) 0.0052(4) 0.0003(4) 0.0074(4)
C19 0.0514(7) 0.0217(5) 0.0236(6) 0.0034(5) -0.0024(5) 0.0111(4)
C20 0.0446(7) 0.0286(6) 0.0234(6) -0.0094(5) -0.0017(5) 0.0136(5)
C21 0.0266(5) 0.0369(6) 0.0249(6) -0.0061(5) 0.0013(4) 0.0135(5)
C22 0.0220(5) 0.0283(5) 0.0253(5) -0.0006(4) -0.0006(4) 0.0129(5)
C23 0.0429(7) 0.0261(5) 0.0213(5) 0.0033(5) 0.0039(5) 0.0117(5)
N1 0.0283(5) 0.0177(4) 0.0223(4) 0.0047(3) 0.0042(4) 0.0093(4)
N2 0.0186(4) 0.0191(4) 0.0321(5) 0.0024(3) 0.0020(4) 0.0087(4)
O1 0.0209(4) 0.0300(4) 0.0343(5) 0.0038(3) 0.0078(3) 0.0036(4)
O2 0.0278(4) 0.0361(5) 0.0484(5) 0.0061(3) -0.0020(4) 0.0265(4)
O3 0.0286(4) 0.0217(4) 0.0199(4) 0.0019(3) 0.0031(3) 0.0106(3)

loop_
_atom_type_symbol
_atom_type_description
_atom_type_scat_dispersion_real
_atom_type_scat_dispersion_imag
_atom_type_scat_source
C C 0.0033 0.0016 'International Tables Vol C Tables 4.2.6.8 and 6.1.1.4'
H H 0.0000 0.0000 'International Tables Vol C Tables 4.2.6.8 and 6.1.1.4'
N N 0.0061 0.0033 'International Tables Vol C Tables 4.2.6.8 and 6.1.1.4'
O O 0.0106 0.0060 'International Tables Vol C Tables 4.2.6.8 and 6.1.1.4'

loop_
_geom_angle_atom_site_label_1
_geom_angle_atom_site_label_2
_geom_angle_atom_site_label_3
_geom_angle
N1 C1 C2 129.92(9)
N1 C1 C6 107.75(9)
C2 C1 C6 122.32(9)
C1 C2 C3 118.32(9)
C1 C2 H2 120.8
C3 C2 H2 120.8
C2 C3 C4 120.11(9)
C2 C3 H3 119.9
C4 C3 H3 119.9
C5 C4 O3 115.49(9)
C5 C4 C3 121.77(9)
O3 C4 C3 122.74(9)
C4 C5 C6 119.03(9)
C4 C5 H5 120.5
C6 C5 H5 120.5
C5 C6 C1 118.44(9)
C5 C6 C7 134.84(9)
C1 C6 C7 106.69(9)
C8 C7 C6 106.53(9)
C8 C7 C9 122.90(9)
C6 C7 C9 130.34(9)
N1 C8 C7 109.81(9)
N1 C8 C17 120.54(9)
C7 C8 C17 129.53(9)
C7 C9 C11 116.98(8)
C7 C9 C10 113.02(8)
C11 C9 C10 106.58(8)
C7 C9 H9 106.5
C11 C9 H9 106.5
C10 C9 H9 106.5
N2 C10 C9 109.91(8)
N2 C10 H10A 109.7
C9 C10 H10A 109.7
N2 C10 H10B 109.7
C9 C10 H10B 109.7
H10A C10 H10B 108.2
C12 C11 C16 119.01(9)
C12 C11 C9 122.66(9)
C16 C11 C9 118.32(9)
C11 C12 C13 120.17(10)
C11 C12 H12 119.9
C13 C12 H12 119.9
C14 C13 C12 120.48(10)
C14 C13 H13 119.8
C12 C13 H13 119.8
C13 C14 C15 119.66(10)
C13 C14 H14 120.2
C15 C14 H14 120.2
C14 C15 C16 119.93(10)
C14 C15 H15 120.0
C16 C15 H15 120.0
C15 C16 C11 120.75(10)
C15 C16 H16 119.6
C11 C16 H16 119.6
C22 C17 C18 119.44(10)
C22 C17 C8 119.24(9)
C18 C17 C8 121.24(10)
C19 C18 C17 119.78(11)
C19 C18 H18 120.1
C17 C18 H18 120.1
C20 C19 C18 120.42(11)
C20 C19 H19 119.8
C18 C19 H19 119.8
C21 C20 C19 120.20(10)
C21 C20 H20 119.9
C19 C20 H20 119.9
C20 C21 C22 119.95(11)
C20 C21 H21 120.0
C22 C21 H21 120.0
C21 C22 C17 120.20(11)
C21 C22 H22 119.9
C17 C22 H22 119.9
O3 C23 H23A 109.5
O3 C23 H23B 109.5
H23A C23 H23B 109.5
O3 C23 H23C 109.5
H23A C23 H23C 109.5
H23B C23 H23C 109.5
C8 N1 C1 109.21(9)
C8 N1 H1 124.8(9)
C1 N1 H1 126.0(9)
O1 N2 O2 124.00(10)
O1 N2 C10 118.40(9)
O2 N2 C10 117.58(9)
C4 O3 C23 118.32(8)

loop_
_geom_bond_atom_site_label_1
_geom_bond_atom_site_label_2
_geom_bond_distance
C1 N1 1.3791(13)
C1 C2 1.3880(14)
C1 C6 1.4174(14)
C2 C3 1.3891(14)
C2 H2 0.9500
C3 C4 1.4060(14)
C3 H3 0.9500
C4 C5 1.3814(14)
C4 O3 1.3846(12)
C5 C6 1.4072(14)
C5 H5 0.9500
C6 C7 1.4428(13)
C7 C8 1.3811(14)
C7 C9 1.5042(14)
C8 N1 1.3728(14)
C8 C17 1.4768(14)
C9 C11 1.5250(14)
C9 C10 1.5421(13)
C9 H9 1.0000
C10 N2 1.4951(13)
C10 H10A 0.9900
C10 H10B 0.9900
C11 C12 1.3901(15)
C11 C16 1.3954(15)
C12 C13 1.3933(15)
C12 H12 0.9500
C13 C14 1.3860(16)
C13 H13 0.9500
C14 C15 1.3883(16)
C14 H14 0.9500
C15 C16 1.3889(15)
C15 H15 0.9500
C16 H16 0.9500
C17 C22 1.3986(15)
C17 C18 1.3999(15)
C18 C19 1.3891(16)
C18 H18 0.9500
C19 C20 1.3865(19)
C19 H19 0.9500
C20 C21 1.3853(18)
C20 H20 0.9500
C21 C22 1.3914(15)
C21 H21 0.9500
C22 H22 0.9500
C23 O3 1.4198(13)
C23 H23A 0.9800
C23 H23B 0.9800
C23 H23C 0.9800
N1 H1 0.867(14)
N2 O1 1.2243(12)
N2 O2 1.2267(13)

loop_
_geom_hbond_atom_site_label_D
_geom_hbond_atom_site_label_H
_geom_hbond_atom_site_label_A
_geom_hbond_site_symmetry_A
_geom_hbond_distance_DH
_geom_hbond_distance_HA
_geom_hbond_distance_DA
_geom_hbond_angle_DHA
N1 H1 O1 2_566 0.867(14) 2.470(14) 3.1872(13) 140.5(12)
C10 H10A O3 2_556 0.99 2.56 2.9934(14) 107
C14 H14 O3 2_656 0.95 2.51 3.4546(14) 173
C18 H18 O1 2_566 0.95 2.59 3.2877(14) 131
C21 H21 Cg2 2_666 0.95 2.83 3.5297(13) 131
C23 H23C Cg4 1_556 0.98 2.76 3.5781(13) 141

loop_
_geom_torsion_atom_site_label_1
_geom_torsion_atom_site_label_2
_geom_torsion_atom_site_label_3
_geom_torsion_atom_site_label_4
_geom_torsion
N1 C1 C2 C3 -178.02(10)
C6 C1 C2 C3 -0.03(16)
C1 C2 C3 C4 0.44(15)
C2 C3 C4 C5 -0.41(16)
C2 C3 C4 O3 179.94(9)
O3 C4 C5 C6 179.63(8)
C3 C4 C5 C6 -0.04(15)
C4 C5 C6 C1 0.44(14)
C4 C5 C6 C7 178.27(10)
N1 C1 C6 C5 177.97(9)
C2 C1 C6 C5 -0.42(15)
N1 C1 C6 C7 -0.42(11)
C2 C1 C6 C7 -178.81(9)
C5 C6 C7 C8 -177.12(11)
C1 C6 C7 C8 0.88(11)
C5 C6 C7 C9 8.44(19)
C1 C6 C7 C9 -173.56(10)
C6 C7 C8 N1 -1.04(11)
C9 C7 C8 N1 173.92(9)
C6 C7 C8 C17 174.87(10)
C9 C7 C8 C17 -10.17(17)
C8 C7 C9 C11 102.46(11)
C6 C7 C9 C11 -83.89(13)
C8 C7 C9 C10 -133.20(10)
C6 C7 C9 C10 40.46(14)
C7 C9 C10 N2 58.52(11)
C11 C9 C10 N2 -171.63(8)
C7 C9 C11 C12 24.35(13)
C10 C9 C11 C12 -103.20(10)
C7 C9 C11 C16 -156.57(9)
C10 C9 C11 C16 75.88(11)
C16 C11 C12 C13 0.21(15)
C9 C11 C12 C13 179.28(9)
C11 C12 C13 C14 0.17(15)
C12 C13 C14 C15 -0.27(15)
C13 C14 C15 C16 0.00(16)
C14 C15 C16 C11 0.38(16)
C12 C11 C16 C15 -0.48(15)
C9 C11 C16 C15 -179.60(9)
N1 C8 C17 C22 123.13(11)
C7 C8 C17 C22 -52.40(15)
N1 C8 C17 C18 -53.62(14)
C7 C8 C17 C18 130.85(12)
C22 C17 C18 C19 -0.89(16)
C8 C17 C18 C19 175.85(10)
C17 C18 C19 C20 0.67(17)
C18 C19 C20 C21 0.07(17)
C19 C20 C21 C22 -0.58(17)
C20 C21 C22 C17 0.34(17)
C18 C17 C22 C21 0.39(16)
C8 C17 C22 C21 -176.42(10)
C7 C8 N1 C1 0.80(12)
C17 C8 N1 C1 -175.54(9)
C2 C1 N1 C8 178.01(10)
C6 C1 N1 C8 -0.21(11)
C9 C10 N2 O1 -108.24(10)
C9 C10 N2 O2 70.21(11)
C5 C4 O3 C23 166.65(9)
C3 C4 O3 C23 -13.68(14)

_cod_database_fobs_code 2240749
